data_4314092
loop_
_publ_author_name
'Takashi Oda'
'Satoru Nakashima'
'Tsutomu Okuda'

_publ_contact_author_email snaka@hiroshima-u.ac.jp
_publ_contact_author_fax 81-824-24-0700
_publ_contact_author_name 'Satoru Nakashima'
_publ_contact_author_phone 81-824-24-6291
_publ_section_title
;
 Mixed-Valence State of Optically Active
 1',1'''-Bis(2-phenylbutyl)-1,1''-biferrocenium Pentaiodide: Effects of
 Cation Symmetry and Intermolecular Interaction on
 Trapped-/Detrapped-Valence States
;
_journal_name_full 'Inorganic Chemistry'
_journal_page_first 5376
_journal_page_last 5383
_journal_paper_doi 10.1021/ic0343455
_journal_volume 42
_journal_year 2003
_chemical_formula_moiety 'C40 H42 Fe2 I5 '
_chemical_formula_sum 'C40 H42 Fe2 I5'
_chemical_formula_weight 1268.99
_chemical_name_systematic
;
1',1'''-bis((S)-2-phenylbutyl)-1,1''-
biferrocenium pentaiodide
;
_space_group_IT_number 4
_symmetry_cell_setting monoclinic
_symmetry_Int_Tables_number 4
_symmetry_space_group_name_Hall 'P 2yb'
_symmetry_space_group_name_H-M 'P 1 21 1'
_cell_angle_alpha 90
_cell_angle_beta 110.5250(10)
_cell_angle_gamma 90
_cell_formula_units_Z 2
_cell_length_a 12.0140(2)
_cell_length_b 10.9170(2)
_cell_length_c 16.8900(5)
_cell_measurement_reflns_used 25736
_cell_measurement_temperature 293
_cell_measurement_theta_max 28.0
_cell_measurement_theta_min 2.49
_cell_volume 2074.61(8)
_computing_cell_refinement 'HKL Scalepack(Otwinowski & Minor, 1997)'
_computing_data_collection 'DIP Xpress (Mac Science , 1996-2000)'
_computing_data_reduction CrystalStructure
_computing_molecular_graphics 'ORTEP(Johnson, 1965)'
_computing_publication_material 'CrystalStructure Ver. 2.00'
_computing_structure_refinement CRYSTALS
_computing_structure_solution SIR92
_diffrn_measured_fraction_theta_full 0.9432
_diffrn_measured_fraction_theta_max 0.9432
_diffrn_measurement_device_type 'MacScience DIP2030'
_diffrn_radiation_type 'Mo K\a'
_diffrn_radiation_wavelength 0.7107
_diffrn_reflns_av_R_equivalents 0.000
_diffrn_reflns_limit_h_max 15
_diffrn_reflns_limit_h_min 0
_diffrn_reflns_limit_k_max 13
_diffrn_reflns_limit_k_min 0
_diffrn_reflns_limit_l_max 20
_diffrn_reflns_limit_l_min -22
_diffrn_reflns_number 4967
_diffrn_reflns_theta_full 27.97
_diffrn_reflns_theta_max 27.97
_exptl_absorpt_coefficient_mu 4.447
_exptl_absorpt_correction_type none
_exptl_crystal_colour black
_exptl_crystal_density_diffrn 2.031
_exptl_crystal_density_method 'not measured'
_exptl_crystal_description column
_exptl_crystal_size_max 0.25
_exptl_crystal_size_mid 0.25
_exptl_crystal_size_min 0.10
_refine_diff_density_max 2.21
_refine_diff_density_min -1.24
_refine_ls_extinction_method none
_refine_ls_goodness_of_fit_ref 5.513
_refine_ls_hydrogen_treatment refall
_refine_ls_number_parameters 466
_refine_ls_number_reflns 3989
_refine_ls_R_factor_gt 0.0670
_refine_ls_shift/su_max 0.0020
_refine_ls_structure_factor_coef F
_refine_ls_weighting_details 'w = 1/\s^2^(Fo)'
_refine_ls_weighting_scheme sigma
_refine_ls_wR_factor_ref 0.0710
_reflns_number_gt 3989
_reflns_number_total 4966
_reflns_threshold_expression F^2^>2.0\s(F^2^)
_cod_data_source_file ic0343455si20030331_092034_3.cif
_cod_data_source_block '_Template_texray.inf'
_cod_original_cell_volume 2074.61(7)
_cod_original_formula_sum 'C40 H42 Fe2 I5 '
_cod_database_code 4314092

loop_
_symmetry_equiv_pos_as_xyz
x,y,z
-x,y+1/2,-z

loop_
_atom_site_label
_atom_site_type_symbol
_atom_site_fract_x
_atom_site_fract_y
_atom_site_fract_z
_atom_site_U_iso_or_equiv
_atom_site_adp_type
_atom_site_occupancy
_atom_site_symmetry_multiplicity
_atom_site_calc_flag
_atom_site_refinement_flags
_atom_site_disorder_assembly
_atom_site_disorder_group
I1 I 0.4542(1) 0.7145(3) 0.87243(11) 0.0879(6) Uani 1.00 1 d . . .
I2 I 0.2416(1) 0.8099(3) 0.74880(11) 0.0606(3) Uani 1.00 1 d . . .
I3 I 0.0254(1) 0.9063(3) 0.62223(10) 0.0840(6) Uani 1.00 1 d . . .
I4 I -0.16497(13) 0.8293(2) 0.71529(10) 0.0737(5) Uani 1.00 1 d . . .
I5 I -0.3351(1) 0.7747(2) 0.78550(11) 0.0822(6) Uani 1.00 1 d . . .
Fe1 Fe 0.0288(2) 1.3549(3) 0.7312(2) 0.0453(8) Uani 1.00 1 d . . .
Fe2 Fe 0.4621(2) 1.2575(3) 0.7639(2) 0.0415(7) Uani 1.00 1 d . . .
C1 C 0.198(2) 1.343(2) 0.7218(13) 0.045(6) Uani 1.00 1 d . . .
C2 C 0.106(1) 1.313(2) 0.6459(11) 0.053(6) Uani 1.00 1 d . . .
C3 C 0.028(2) 1.411(2) 0.616(1) 0.065(7) Uani 1.00 1 d . . .
C4 C 0.070(2) 1.507(2) 0.676(1) 0.062(7) Uani 1.00 1 d . . .
C5 C 0.175(2) 1.468(2) 0.7410(13) 0.048(6) Uani 1.00 1 d . . .
C6 C -0.000(2) 1.226(2) 0.8165(13) 0.059(6) Uani 1.00 1 d . . .
C7 C -0.092(2) 1.219(2) 0.735(1) 0.069(7) Uani 1.00 1 d . . .
C8 C -0.146(2) 1.329(3) 0.715(2) 0.078(8) Uani 1.00 1 d . . .
C9 C -0.093(2) 1.419(2) 0.779(1) 0.068(7) Uani 1.00 1 d . . .
C10 C -0.007(2) 1.354(2) 0.842(1) 0.060(6) Uani 1.00 1 d . . .
C11 C 0.082(2) 1.130(2) 0.8626(12) 0.066(6) Uani 1.00 1 d . . .
C12 C 0.102(2) 1.119(2) 0.9572(12) 0.060(6) Uani 1.00 1 d . . .
C13 C 0.178(2) 1.008(2) 0.997(2) 0.069(8) Uani 1.00 1 d . . .
C14 C 0.291(2) 0.998(3) 0.984(2) 0.100(10) Uani 1.00 1 d . . .
C15 C -0.015(2) 1.116(2) 0.9720(12) 0.055(6) Uani 1.00 1 d . . .
C16 C -0.111(2) 1.052(2) 0.931(1) 0.068(7) Uani 1.00 1 d . . .
C17 C -0.204(2) 1.048(3) 0.951(2) 0.104(11) Uani 1.00 1 d . . .
C18 C -0.206(2) 1.120(4) 1.025(2) 0.121(13) Uani 1.00 1 d . . .
C19 C -0.115(2) 1.180(2) 1.070(2) 0.076(9) Uani 1.00 1 d . . .
C20 C -0.019(3) 1.179(3) 1.044(2) 0.111(11) Uani 1.00 1 d . . .
C21 C 0.294(2) 1.266(2) 0.7732(12) 0.045(5) Uani 1.00 1 d . . .
C22 C 0.385(2) 1.304(3) 0.8505(12) 0.057(6) Uani 1.00 1 d . . .
C23 C 0.462(2) 1.203(3) 0.8785(12) 0.073(8) Uani 1.00 1 d . . .
C24 C 0.423(2) 1.108(2) 0.819(2) 0.064(7) Uani 1.00 1 d . . .
C25 C 0.324(2) 1.147(2) 0.754(2) 0.069(8) Uani 1.00 1 d . . .
C26 C 0.476(2) 1.361(2) 0.6635(12) 0.045(5) Uani 1.00 1 d . . .
C27 C 0.551(2) 1.412(2) 0.7420(11) 0.056(6) Uani 1.00 1 d . . .
C28 C 0.632(2) 1.317(3) 0.7845(13) 0.067(7) Uani 1.00 1 d . . .
C29 C 0.606(2) 1.213(3) 0.733(2) 0.084(9) Uani 1.00 1 d . . .
C30 C 0.508(2) 1.236(2) 0.659(1) 0.063(7) Uani 1.00 1 d . . .
C31 C 0.376(1) 1.429(2) 0.5968(11) 0.056(5) Uani 1.00 1 d . . .
C32 C 0.411(2) 1.544(2) 0.5613(11) 0.050(5) Uani 1.00 1 d . . .
C33 C 0.309(2) 1.601(2) 0.491(1) 0.062(7) Uani 1.00 1 d . . .
C34 C 0.208(2) 1.651(2) 0.521(1) 0.071(7) Uani 1.00 1 d . . .
C35 C 0.514(2) 1.514(2) 0.525(1) 0.062(7) Uani 1.00 1 d . . .
C36 C 0.621(2) 1.578(2) 0.5606(13) 0.061(6) Uani 1.00 1 d . . .
C37 C 0.710(2) 1.561(2) 0.532(1) 0.065(7) Uani 1.00 1 d . . .
C38 C 0.695(2) 1.485(2) 0.465(2) 0.079(8) Uani 1.00 1 d . . .
C39 C 0.591(2) 1.420(3) 0.431(1) 0.078(8) Uani 1.00 1 d . . .
C40 C 0.502(2) 1.433(2) 0.4586(11) 0.055(6) Uani 1.00 1 d . . .
H1 H 0.100(1) 1.236(2) 0.6190(11) 0.066(6) Uiso 1.00 1 c . . .
H2 H -0.040(2) 1.412(2) 0.565(1) 0.076(8) Uiso 1.00 1 c . . .
H3 H 0.034(2) 1.586(2) 0.673(1) 0.078(8) Uiso 1.00 1 c . . .
H4 H 0.221(2) 1.511(2) 0.7901(13) 0.060(6) Uiso 1.00 1 c . . .
H5 H -0.112(2) 1.149(2) 0.699(1) 0.084(8) Uiso 1.00 1 c . . .
H6 H -0.210(2) 1.345(3) 0.664(2) 0.097(10) Uiso 1.00 1 c . . .
H7 H -0.117(2) 1.502(2) 0.780(1) 0.086(8) Uiso 1.00 1 c . . .
H8 H 0.045(2) 1.389(2) 0.893(1) 0.072(7) Uiso 1.00 1 c . . .
H9 H 0.050(2) 1.054(2) 0.8368(12) 0.082(7) Uiso 1.00 1 c . . .
H10 H 0.157(2) 1.143(2) 0.8570(12) 0.082(7) Uiso 1.00 1 c . . .
H11 H 0.145(2) 1.190(2) 0.9828(12) 0.073(7) Uiso 1.00 1 c . . .
H12 H 0.195(2) 1.015(2) 1.056(2) 0.085(9) Uiso 1.00 1 c . . .
H13 H 0.133(2) 0.935(2) 0.976(2) 0.085(9) Uiso 1.00 1 c . . .
H14 H 0.338(2) 1.069(3) 1.004(2) 0.113(11) Uiso 1.00 1 c . . .
H15 H 0.333(2) 0.928(3) 1.014(2) 0.113(11) Uiso 1.00 1 c . . .
H16 H 0.276(2) 0.988(3) 0.926(2) 0.113(11) Uiso 1.00 1 c . . .
H17 H -0.113(2) 1.008(2) 0.882(1) 0.082(8) Uiso 1.00 1 c . . .
H18 H -0.272(2) 1.000(3) 0.921(2) 0.121(12) Uiso 1.00 1 c . . .
H19 H -0.275(2) 1.122(4) 1.041(2) 0.15(2) Uiso 1.00 1 c . . .
H20 H -0.113(2) 1.223(2) 1.119(2) 0.098(10) Uiso 1.00 1 c . . .
H21 H 0.049(3) 1.224(3) 1.077(2) 0.120(12) Uiso 1.00 1 c . . .
H22 H 0.390(2) 1.380(3) 0.8785(12) 0.072(7) Uiso 1.00 1 c . . .
H23 H 0.529(2) 1.200(3) 0.9291(12) 0.089(10) Uiso 1.00 1 c . . .
H24 H 0.461(2) 1.030(2) 0.823(2) 0.075(8) Uiso 1.00 1 c . . .
H25 H 0.281(2) 1.101(2) 0.706(2) 0.080(8) Uiso 1.00 1 c . . .
H26 H 0.550(2) 1.493(2) 0.7627(11) 0.069(7) Uiso 1.00 1 c . . .
H27 H 0.695(2) 1.321(3) 0.8376(13) 0.077(8) Uiso 1.00 1 c . . .
H28 H 0.648(2) 1.138(3) 0.743(2) 0.110(11) Uiso 1.00 1 c . . .
H29 H 0.473(2) 1.182(2) 0.613(1) 0.080(8) Uiso 1.00 1 c . . .
H30 H 0.337(1) 1.376(2) 0.5506(11) 0.069(6) Uiso 1.00 1 c . . .
H31 H 0.321(1) 1.455(2) 0.6224(11) 0.069(6) Uiso 1.00 1 c . . .
H32 H 0.441(2) 1.600(2) 0.6068(11) 0.059(6) Uiso 1.00 1 c . . .
H33 H 0.339(2) 1.671(2) 0.472(1) 0.074(7) Uiso 1.00 1 c . . .
H34 H 0.277(2) 1.545(2) 0.446(1) 0.074(7) Uiso 1.00 1 c . . .
H35 H 0.175(2) 1.582(2) 0.539(1) 0.087(8) Uiso 1.00 1 c . . .
H36 H 0.238(2) 1.707(2) 0.566(1) 0.087(8) Uiso 1.00 1 c . . .
H37 H 0.147(2) 1.690(2) 0.475(1) 0.087(8) Uiso 1.00 1 c . . .
H38 H 0.632(2) 1.637(2) 0.6044(13) 0.071(7) Uiso 1.00 1 c . . .
H39 H 0.784(2) 1.601(2) 0.559(1) 0.082(8) Uiso 1.00 1 c . . .
H40 H 0.755(2) 1.479(2) 0.441(2) 0.100(10) Uiso 1.00 1 c . . .
H41 H 0.584(2) 1.362(3) 0.388(1) 0.095(9) Uiso 1.00 1 c . . .
H42 H 0.430(2) 1.388(2) 0.4338(11) 0.067(7) Uiso 1.00 1 c . . .

loop_
_atom_site_aniso_label
_atom_site_aniso_U_11
_atom_site_aniso_U_22
_atom_site_aniso_U_33
_atom_site_aniso_U_12
_atom_site_aniso_U_13
_atom_site_aniso_U_23
I1 0.0731(10) 0.114(1) 0.0799(13) 0.0081(9) 0.0303(9) 0.0238(10)
I2 0.0750(7) 0.0562(5) 0.0569(6) -0.0122(5) 0.0310(5) -0.0028(4)
I3 0.0704(9) 0.118(1) 0.0688(11) 0.0088(9) 0.0303(8) 0.0183(9)
I4 0.0697(9) 0.0766(10) 0.0642(10) -0.0123(7) 0.0103(7) -0.0015(8)
I5 0.0793(10) 0.0911(13) 0.0696(11) -0.0191(8) 0.0177(8) -0.0018(8)
Fe1 0.0347(12) 0.057(2) 0.046(2) -0.0045(10) 0.0154(11) 0.0000(12)
Fe2 0.0331(12) 0.050(2) 0.042(2) -0.0037(10) 0.0143(11) 0.0048(12)
C1 0.036(9) 0.046(13) 0.054(12) -0.011(7) 0.017(9) -0.005(9)
C2 0.044(9) 0.080(13) 0.040(11) -0.019(10) 0.020(8) 0.003(11)
C3 0.044(10) 0.07(1) 0.08(2) 0.015(10) 0.017(10) 0.021(11)
C4 0.052(12) 0.07(1) 0.07(2) 0.008(10) 0.033(11) 0.011(12)
C5 0.043(10) 0.051(11) 0.056(12) -0.010(8) 0.024(9) 0.001(9)
C6 0.082(13) 0.057(11) 0.060(13) -0.012(10) 0.053(11) 0.000(10)
C7 0.063(12) 0.09(2) 0.060(13) -0.024(12) 0.023(11) 0.012(12)
C8 0.053(12) 0.11(2) 0.08(2) 0.007(12) 0.033(12) 0.03(2)
C9 0.071(13) 0.07(1) 0.07(1) 0.026(11) 0.038(11) 0.009(12)
C10 0.073(13) 0.057(13) 0.051(12) 0.001(9) 0.025(10) 0.005(8)
C11 0.09(1) 0.049(10) 0.071(13) 0.008(9) 0.038(11) 0.006(9)
C12 0.062(12) 0.069(12) 0.052(12) 0.000(9) 0.023(10) 0.006(9)
C13 0.064(13) 0.07(2) 0.08(2) 0.007(10) 0.033(12) 0.020(12)
C14 0.07(2) 0.12(2) 0.09(2) 0.03(1) 0.01(2) -0.01(2)
C15 0.09(2) 0.054(11) 0.027(11) 0.013(10) 0.024(10) -0.001(8)
C16 0.046(11) 0.11(2) 0.050(13) -0.005(11) 0.018(10) -0.015(12)
C17 0.07(2) 0.15(3) 0.08(2) -0.02(2) 0.01(2) 0.01(2)
C18 0.05(2) 0.21(4) 0.12(3) 0.04(2) 0.05(2) 0.11(3)
C19 0.07(2) 0.10(2) 0.07(2) 0.027(13) 0.05(1) 0.021(13)
C20 0.10(2) 0.08(2) 0.12(3) -0.01(2) -0.01(2) 0.03(2)
C21 0.030(8) 0.07(1) 0.035(10) -0.001(8) 0.014(8) 0.012(9)
C22 0.044(10) 0.09(2) 0.048(12) 0.011(11) 0.026(9) -0.004(12)
C23 0.048(11) 0.15(2) 0.029(11) 0.01(1) 0.018(9) 0.039(13)
C24 0.040(11) 0.053(12) 0.10(2) -0.002(9) 0.020(11) 0.031(12)
C25 0.049(12) 0.06(1) 0.09(2) -0.013(10) 0.013(12) 0.013(12)
C26 0.051(10) 0.049(10) 0.044(10) -0.005(7) 0.026(8) 0.005(7)
C27 0.059(11) 0.063(12) 0.051(12) -0.010(9) 0.027(10) -0.006(9)
C28 0.052(11) 0.09(2) 0.056(13) -0.034(12) 0.010(10) -0.008(13)
C29 0.047(12) 0.11(2) 0.12(2) 0.019(12) 0.057(13) 0.04(2)
C30 0.057(11) 0.09(2) 0.052(12) -0.020(11) 0.033(10) -0.018(11)
C31 0.054(10) 0.066(11) 0.053(11) -0.001(8) 0.026(8) 0.014(9)
C32 0.045(10) 0.063(11) 0.040(10) 0.004(8) 0.011(8) -0.005(8)
C33 0.067(13) 0.06(1) 0.054(13) 0.004(10) 0.020(10) 0.003(10)
C34 0.055(12) 0.10(2) 0.06(1) 0.011(10) 0.025(10) 0.023(11)
C35 0.036(10) 0.09(2) 0.06(2) -0.000(9) 0.015(10) 0.042(12)
C36 0.060(12) 0.065(13) 0.054(13) -0.003(10) 0.014(10) 0.004(10)
C37 0.037(10) 0.11(2) 0.056(13) 0.007(10) 0.029(10) 0.016(12)
C38 0.07(2) 0.11(2) 0.07(2) 0.04(1) 0.039(13) 0.01(1)
C39 0.07(1) 0.10(2) 0.07(2) 0.002(12) 0.027(12) -0.027(13)
C40 0.065(12) 0.060(11) 0.043(11) -0.005(9) 0.023(9) -0.017(9)

loop_
_atom_type_symbol
_atom_type_description
_atom_type_scat_dispersion_real
_atom_type_scat_dispersion_imag
_atom_type_scat_source
C C 0.006 0.003
;
International Tables for Crystallography
(1992, Vol. C, Tables 4.2.6.8 and 6.1.1.4)
;
H H 0.000 0.000
;
International Tables for Crystallography
(1992, Vol. C, Table 6.1.1.4)
;
Fe Fe 0.349 0.972
;
International Tables for Crystallography
(1992, Vol. C, Tables 4.2.6.8 and 6.1.1.4)
;
I I -0.420 1.958
;
International Tables for Crystallography
(1992, Vol. C, Tables 4.2.6.8 and 6.1.1.4)
;

loop_
_geom_angle_atom_site_label_1
_geom_angle_site_symmetry_1
_geom_angle_atom_site_label_2
_geom_angle_site_symmetry_2
_geom_angle_atom_site_label_3
_geom_angle_site_symmetry_3
_geom_angle
_geom_angle_publ_flag
I1 . I2 . I3 . 179.7(1) yes
C1 . Fe1 . C2 . 39.8(7) yes
C1 . Fe1 . C3 . 68.0(7) yes
C2 . Fe1 . C3 . 40.2(8) yes
C1 . Fe1 . C4 . 67.7(7) yes
C2 . Fe1 . C4 . 67.3(9) yes
C3 . Fe1 . C4 . 40.7(9) yes
C1 . Fe1 . C5 . 40.2(6) yes
C2 . Fe1 . C5 . 66.9(8) yes
C3 . Fe1 . C5 . 67.8(8) yes
C4 . Fe1 . C5 . 39.9(7) yes
C1 . Fe1 . C6 . 113.9(7) yes
C2 . Fe1 . C6 . 124.0(9) yes
C3 . Fe1 . C6 . 154.0(9) yes
C4 . Fe1 . C6 . 165.3(9) yes
C5 . Fe1 . C6 . 131.7(8) yes
C1 . Fe1 . C7 . 131.4(9) yes
C2 . Fe1 . C7 . 111.0(9) yes
C3 . Fe1 . C7 . 117.9(9) yes
C4 . Fe1 . C7 . 150.2(9) yes
C5 . Fe1 . C7 . 169.2(9) yes
C1 . Fe1 . C8 . 163.8(11) yes
C2 . Fe1 . C8 . 125.5(10) yes
C3 . Fe1 . C8 . 104.6(9) yes
C4 . Fe1 . C8 . 116.9(10) yes
C5 . Fe1 . C8 . 152.1(11) yes
C1 . Fe1 . C9 . 154.9(9) yes
C2 . Fe1 . C9 . 159.7(8) yes
C3 . Fe1 . C9 . 121.0(8) yes
C4 . Fe1 . C9 . 103.1(9) yes
C5 . Fe1 . C9 . 117.9(9) yes
C1 . Fe1 . C10 . 125.8(8) yes
C2 . Fe1 . C10 . 160.0(9) yes
C3 . Fe1 . C10 . 159.4(8) yes
C4 . Fe1 . C10 . 125.4(8) yes
C5 . Fe1 . C10 . 111.5(8) yes
C6 . Fe1 . C7 . 39.9(8) yes
C6 . Fe1 . C8 . 66.0(9) yes
C7 . Fe1 . C8 . 37.9(10) yes
C6 . Fe1 . C9 . 69.2(9) yes
C7 . Fe1 . C9 . 68.0(10) yes
C8 . Fe1 . C9 . 41.3(10) yes
C6 . Fe1 . C10 . 41.0(8) yes
C7 . Fe1 . C10 . 66.6(8) yes
C8 . Fe1 . C10 . 65.8(9) yes
C9 . Fe1 . C10 . 39.8(8) yes
C21 . Fe2 . C22 . 40.6(7) yes
C21 . Fe2 . C23 . 67.3(7) yes
C22 . Fe2 . C23 . 40.4(9) yes
C21 . Fe2 . C24 . 67.1(8) yes
C22 . Fe2 . C24 . 68.4(10) yes
C23 . Fe2 . C24 . 40.7(11) yes
C21 . Fe2 . C25 . 40.4(8) yes
C22 . Fe2 . C25 . 68.7(10) yes
C23 . Fe2 . C25 . 67.8(10) yes
C24 . Fe2 . C25 . 39.7(8) yes
C21 . Fe2 . C26 . 113.1(7) yes
C22 . Fe2 . C26 . 129.1(9) yes
C23 . Fe2 . C26 . 163.8(11) yes
C24 . Fe2 . C26 . 155.4(9) yes
C25 . Fe2 . C26 . 123.8(9) yes
C21 . Fe2 . C27 . 122.9(8) yes
C22 . Fe2 . C27 . 108.3(9) yes
C23 . Fe2 . C27 . 125.3(10) yes
C24 . Fe2 . C27 . 161.8(8) yes
C25 . Fe2 . C27 . 157.5(8) yes
C21 . Fe2 . C28 . 155.0(10) yes
C22 . Fe2 . C28 . 118.4(9) yes
C23 . Fe2 . C28 . 105.6(9) yes
C24 . Fe2 . C28 . 124.0(9) yes
C25 . Fe2 . C28 . 161.2(10) yes
C21 . Fe2 . C29 . 164.9(10) yes
C22 . Fe2 . C29 . 151.8(10) yes
C23 . Fe2 . C29 . 117.7(9) yes
C24 . Fe2 . C29 . 106.6(10) yes
C25 . Fe2 . C29 . 126.1(11) yes
C21 . Fe2 . C30 . 129.4(8) yes
C22 . Fe2 . C30 . 166.6(9) yes
C23 . Fe2 . C30 . 152.3(11) yes
C24 . Fe2 . C30 . 119.0(11) yes
C25 . Fe2 . C30 . 109.2(10) yes
C26 . Fe2 . C27 . 39.8(6) yes
C26 . Fe2 . C28 . 66.9(8) yes
C27 . Fe2 . C28 . 40.4(9) yes
C26 . Fe2 . C29 . 66.5(8) yes
C27 . Fe2 . C29 . 67.3(10) yes
C28 . Fe2 . C29 . 39.9(10) yes
C26 . Fe2 . C30 . 40.3(8) yes
C27 . Fe2 . C30 . 68.2(8) yes
C28 . Fe2 . C30 . 68.0(8) yes
C29 . Fe2 . C30 . 40.2(8) yes
Fe1 . C1 . C2 . 67.0(10) yes
Fe1 . C1 . C5 . 69.8(9) yes
C2 . C1 . C5 . 105.6(19) yes
Fe1 . C1 . C21 . 125.2(9) yes
C2 . C1 . C21 . 128.1(16) yes
C5 . C1 . C21 . 126.2(16) yes
Fe1 . C2 . C1 . 73.1(11) yes
Fe1 . C2 . C3 . 70.5(13) yes
C1 . C2 . C3 . 111.5(21) yes
Fe1 . C2 . H1 . 124.3(7) no
C1 . C2 . H1 . 123.2(13) no
C3 . C2 . H1 . 125.3(13) no
Fe1 . C3 . C2 . 69.2(11) yes
Fe1 . C3 . C4 . 70.1(13) yes
C2 . C3 . C4 . 106.3(18) yes
Fe1 . C3 . H2 . 125.4(6) no
C2 . C3 . H2 . 125.8(13) no
C4 . C3 . H2 . 127.9(11) no
Fe1 . C4 . C3 . 69.2(13) yes
Fe1 . C4 . C5 . 71.8(11) yes
C3 . C4 . C5 . 108.8(18) yes
Fe1 . C4 . H3 . 125.6(5) no
C3 . C4 . H3 . 125.7(11) no
C5 . C4 . H3 . 125.5(12) no
Fe1 . C5 . C1 . 70.0(9) yes
Fe1 . C5 . C4 . 68.2(11) yes
C1 . C5 . C4 . 107.8(19) yes
Fe1 . C5 . H4 . 125.3(5) no
C1 . C5 . H4 . 124.6(12) no
C4 . C5 . H4 . 127.6(12) no
Fe1 . C6 . C7 . 68.5(11) yes
Fe1 . C6 . C10 . 66.9(12) yes
C7 . C6 . C10 . 103.1(20) yes
Fe1 . C6 . C11 . 126.2(13) yes
C7 . C6 . C11 . 128.6(20) yes
C10 . C6 . C11 . 128.4(20) yes
Fe1 . C7 . C6 . 71.6(11) yes
Fe1 . C7 . C8 . 69.2(13) yes
C6 . C7 . C8 . 109.6(23) yes
Fe1 . C7 . H5 . 125.9(7) no
C6 . C7 . H5 . 125.8(14) no
C8 . C7 . H5 . 124.6(16) no
Fe1 . C8 . C7 . 72.8(12) yes
Fe1 . C8 . C9 . 68.9(12) yes
C7 . C8 . C9 . 111.9(21) yes
Fe1 . C8 . H6 . 123.7(7) no
C7 . C8 . H6 . 124.1(16) no
C9 . C8 . H6 . 124.0(14) no
Fe1 . C9 . C8 . 69.8(12) yes
Fe1 . C9 . C10 . 71.1(12) yes
C8 . C9 . C10 . 103.9(21) yes
Fe1 . C9 . H7 . 126.0(7) no
C8 . C9 . H7 . 127.4(14) no
C10 . C9 . H7 . 128.5(14) no
Fe1 . C10 . C6 . 72.1(12) yes
Fe1 . C10 . C9 . 69.1(12) yes
C6 . C10 . C9 . 111.4(20) yes
Fe1 . C10 . H8 . 122.9(6) no
C6 . C10 . H8 . 124.3(13) no
C9 . C10 . H8 . 124.1(14) no
C6 . C11 . C12 . 115.7(15) yes
C6 . C11 . H9 . 106.8(11) no
C12 . C11 . H9 . 107.3(10) no
C6 . C11 . H10 . 109.2(10) no
C12 . C11 . H10 . 108.2(10) no
H9 . C11 . H10 . 109.460 no
C11 . C12 . C13 . 111.4(17) yes
C11 . C12 . C15 . 111.3(16) yes
C13 . C12 . C15 . 111.1(16) yes
C11 . C12 . H11 . 105.6(10) no
C13 . C12 . H11 . 107.7(12) no
C15 . C12 . H11 . 109.5(11) no
C12 . C13 . C14 . 116.3(19) yes
C12 . C13 . H12 . 105.8(12) no
C14 . C13 . H12 . 107.0(14) no
C12 . C13 . H13 . 109.0(11) no
C14 . C13 . H13 . 109.1(15) no
H12 . C13 . H13 . 109.465 no
C13 . C14 . H14 . 110.8(15) no
C13 . C14 . H15 . 109.0(14) no
H14 . C14 . H15 . 109.470 no
C13 . C14 . H16 . 108.6(14) no
H14 . C14 . H16 . 109.477 no
H15 . C14 . H16 . 109.469 no
C12 . C15 . C16 . 128.1(19) yes
C12 . C15 . C20 . 116.8(20) yes
C16 . C15 . C20 . 114.7(21) yes
C15 . C16 . C17 . 124.5(25) yes
C15 . C16 . H17 . 118.1(13) no
C17 . C16 . H17 . 117.3(18) no
C16 . C17 . C18 . 118.6(25) yes
C16 . C17 . H18 . 123.2(19) no
C18 . C17 . H18 . 118.1(16) no
C17 . C18 . C19 . 120.0(22) yes
C17 . C18 . H19 . 121.1(16) no
C19 . C18 . H19 . 118.8(19) no
C18 . C19 . C20 . 117.2(28) yes
C18 . C19 . H20 . 121.3(19) no
C20 . C19 . H20 . 121.5(19) no
C15 . C20 . C19 . 124.8(26) yes
C15 . C20 . H21 . 118.0(15) no
C19 . C20 . H21 . 117.3(19) no
Fe2 . C21 . C1 . 124.7(9) yes
Fe2 . C21 . C22 . 68.6(9) yes
C1 . C21 . C22 . 124.9(16) yes
Fe2 . C21 . C25 . 66.8(10) yes
C1 . C21 . C25 . 127.9(16) yes
C22 . C21 . C25 . 106.9(18) yes
Fe2 . C22 . C21 . 70.8(10) yes
Fe2 . C22 . C23 . 68.8(10) yes
C21 . C22 . C23 . 106.4(21) yes
Fe2 . C22 . H22 . 127.0(7) no
C21 . C22 . H22 . 126.8(12) no
C23 . C22 . H22 . 126.7(14) no
Fe2 . C23 . C22 . 70.8(11) yes
Fe2 . C23 . C24 . 69.3(11) yes
C22 . C23 . C24 . 108.8(16) yes
Fe2 . C23 . H23 . 125.5(6) no
C22 . C23 . H23 . 125.3(14) no
C24 . C23 . H23 . 125.9(12) no
Fe2 . C24 . C23 . 70.0(11) yes
Fe2 . C24 . C25 . 69.6(12) yes
C23 . C24 . C25 . 108.3(20) yes
Fe2 . C24 . H24 . 124.7(6) no
C23 . C24 . H24 . 124.7(12) no
C25 . C24 . H24 . 127.0(15) no
Fe2 . C25 . C21 . 72.8(11) yes
Fe2 . C25 . C24 . 70.7(11) yes
C21 . C25 . C24 . 109.3(22) yes
Fe2 . C25 . H25 . 125.8(8) no
C21 . C25 . H25 . 125.4(13) no
C24 . C25 . H25 . 125.2(15) no
Fe2 . C26 . C27 . 70.2(10) yes
Fe2 . C26 . C30 . 68.1(11) yes
C27 . C26 . C30 . 109.2(18) yes
Fe2 . C26 . C31 . 126.6(11) yes
C27 . C26 . C31 . 125.0(17) yes
C30 . C26 . C31 . 125.8(18) yes
Fe2 . C27 . C26 . 69.9(11) yes
Fe2 . C27 . C28 . 68.3(11) yes
C26 . C27 . C28 . 106.2(18) yes
Fe2 . C27 . H26 . 127.5(5) no
C26 . C27 . H26 . 128.3(12) no
C28 . C27 . H26 . 125.5(12) no
Fe2 . C28 . C27 . 71.3(11) yes
Fe2 . C28 . C29 . 69.0(10) yes
C27 . C28 . C29 . 107.9(17) yes
Fe2 . C28 . H27 . 126.0(6) no
C27 . C28 . H27 . 127.8(12) no
C29 . C28 . H27 . 124.3(14) no
Fe2 . C29 . C28 . 71.1(13) yes
Fe2 . C29 . C30 . 70.6(11) yes
C28 . C29 . C30 . 110.5(23) yes
Fe2 . C29 . H28 . 126.8(8) no
C28 . C29 . H28 . 126.7(14) no
C30 . C29 . H28 . 122.8(16) no
Fe2 . C30 . C26 . 71.6(11) yes
Fe2 . C30 . C29 . 69.2(11) yes
C26 . C30 . C29 . 106.2(21) yes
Fe2 . C30 . H29 . 126.9(6) no
C26 . C30 . H29 . 126.2(12) no
C29 . C30 . H29 . 127.4(17) no
C26 . C31 . C32 . 116.0(14) yes
C26 . C31 . H30 . 110.3(10) no
C32 . C31 . H30 . 107.6(10) no
C26 . C31 . H31 . 107.5(9) no
C32 . C31 . H31 . 105.7(9) no
H30 . C31 . H31 . 109.462 no
C31 . C32 . C33 . 113.0(15) yes
C31 . C32 . C35 . 110.4(14) yes
C33 . C32 . C35 . 108.3(16) yes
C31 . C32 . H32 . 107.0(10) no
C33 . C32 . H32 . 109.5(11) no
C35 . C32 . H32 . 108.6(10) no
C32 . C33 . C34 . 114.1(17) yes
C32 . C33 . H33 . 107.8(11) no
C34 . C33 . H33 . 105.2(12) no
C32 . C33 . H34 . 110.3(11) no
C34 . C33 . H34 . 109.9(12) no
H33 . C33 . H34 . 109.457 no
C33 . C34 . H35 . 106.4(12) no
C33 . C34 . H36 . 111.1(12) no
H35 . C34 . H36 . 109.467 no
C33 . C34 . H37 . 110.9(11) no
H35 . C34 . H37 . 109.475 no
H36 . C34 . H37 . 109.476 no
C32 . C35 . C36 . 117.3(20) yes
C32 . C35 . C40 . 123.7(16) yes
C36 . C35 . C40 . 118.9(19) yes
C35 . C36 . C37 . 120.5(22) yes
C35 . C36 . H38 . 121.0(14) no
C37 . C36 . H38 . 118.5(15) no
C36 . C37 . C38 . 119.8(21) yes
C36 . C37 . H39 . 119.1(14) no
C38 . C37 . H39 . 121.1(13) no
C37 . C38 . C39 . 119.9(20) yes
C37 . C38 . H40 . 119.8(14) no
C39 . C38 . H40 . 120.3(13) no
C38 . C39 . C40 . 122.4(21) yes
C38 . C39 . H41 . 119.6(13) no
C40 . C39 . H41 . 118.0(13) no
C35 . C40 . C39 . 118.4(19) yes
C35 . C40 . H42 . 120.7(10) no
C39 . C40 . H42 . 120.9(13) no

loop_
_geom_bond_atom_site_label_1
_geom_bond_site_symmetry_1
_geom_bond_atom_site_label_2
_geom_bond_site_symmetry_2
_geom_bond_distance
_geom_bond_publ_flag
I1 . I2 . 2.869(2) yes
I2 . I3 . 2.920(2) yes
I4 . I5 . 2.7643(17) yes
Fe1 . C1 . 2.103(17) yes
Fe1 . C2 . 2.024(18) yes
Fe1 . C3 . 2.04(2) yes
Fe1 . C4 . 2.05(2) yes
Fe1 . C5 . 2.100(16) yes
Fe1 . C6 . 2.128(19) yes
Fe1 . C7 . 2.09(2) yes
Fe1 . C8 . 2.04(2) yes
Fe1 . C9 . 2.030(19) yes
Fe1 . C10 . 2.06(2) yes
Fe2 . C21 . 2.084(16) yes
Fe2 . C22 . 2.053(17) yes
Fe2 . C23 . 2.027(17) yes
Fe2 . C24 . 2.018(18) yes
Fe2 . C25 . 2.005(19) yes
Fe2 . C26 . 2.093(18) yes
Fe2 . C27 . 2.10(2) yes
Fe2 . C28 . 2.057(18) yes
Fe2 . C29 . 2.029(18) yes
Fe2 . C30 . 2.047(19) yes
C1 . C2 . 1.41(3) yes
C1 . C5 . 1.45(2) yes
C1 . C21 . 1.442(18) yes
C2 . C3 . 1.40(3) yes
C2 . H1 . 0.950 no
C3 . C4 . 1.42(3) yes
C3 . H2 . 0.950 no
C4 . C5 . 1.42(3) yes
C4 . H3 . 0.950 no
C5 . H4 . 0.950 no
C6 . C7 . 1.44(3) yes
C6 . C10 . 1.47(3) yes
C6 . C11 . 1.46(3) yes
C7 . C8 . 1.34(4) yes
C7 . H5 . 0.950 no
C8 . C9 . 1.43(4) yes
C8 . H6 . 0.950 no
C9 . C10 . 1.39(3) yes
C9 . H7 . 0.950 no
C10 . H8 . 0.950 no
C11 . C12 . 1.54(3) yes
C11 . H9 . 0.950 no
C11 . H10 . 0.950 no
C12 . C13 . 1.53(3) yes
C12 . C15 . 1.51(3) yes
C12 . H11 . 0.950 no
C13 . C14 . 1.45(3) yes
C13 . H12 . 0.950 no
C13 . H13 . 0.950 no
C14 . H14 . 0.950 no
C14 . H15 . 0.950 no
C14 . H16 . 0.950 no
C15 . C16 . 1.32(3) yes
C15 . C20 . 1.41(3) yes
C16 . C17 . 1.28(3) yes
C16 . H17 . 0.950 no
C17 . C18 . 1.49(4) yes
C17 . H18 . 0.950 no
C18 . C19 . 1.27(4) yes
C18 . H19 . 0.950 no
C19 . C20 . 1.36(3) yes
C19 . H20 . 0.950 no
C20 . H21 . 0.950 no
C21 . C22 . 1.44(3) yes
C21 . C25 . 1.41(3) yes
C22 . C23 . 1.41(3) yes
C22 . H22 . 0.950 no
C23 . C24 . 1.41(3) yes
C23 . H23 . 0.950 no
C24 . C25 . 1.37(3) yes
C24 . H24 . 0.950 no
C25 . H25 . 0.950 no
C26 . C27 . 1.43(2) yes
C26 . C30 . 1.43(3) yes
C26 . C31 . 1.52(2) yes
C27 . C28 . 1.44(3) yes
C27 . H26 . 0.950 no
C28 . C29 . 1.39(4) yes
C28 . H27 . 0.950 no
C29 . C30 . 1.40(3) yes
C29 . H28 . 0.950 no
C30 . H29 . 0.950 no
C31 . C32 . 1.51(2) yes
C31 . H30 . 0.950 no
C31 . H31 . 0.950 no
C32 . C33 . 1.51(3) yes
C32 . C35 . 1.59(3) yes
C32 . H32 . 0.950 no
C33 . C34 . 1.57(3) yes
C33 . H33 . 0.950 no
C33 . H34 . 0.950 no
C34 . H35 . 0.950 no
C34 . H36 . 0.950 no
C34 . H37 . 0.950 no
C35 . C36 . 1.40(3) yes
C35 . C40 . 1.40(3) yes
C36 . C37 . 1.33(3) yes
C36 . H38 . 0.950 no
C37 . C38 . 1.36(3) yes
C37 . H39 . 0.950 no
C38 . C39 . 1.37(3) yes
C38 . H40 . 0.950 no
C39 . C40 . 1.32(3) yes
C39 . H41 . 0.950 no
C40 . H42 . 0.950 no

loop_
_geom_contact_atom_site_label_1
_geom_contact_site_symmetry_1
_geom_contact_atom_site_label_2
_geom_contact_site_symmetry_2
_geom_contact_distance
_geom_contact_publ_flag
I1 . I2 . 2.869(2) yes
I1 . I5 1_655 3.405(2) yes
I1 . H4 1_545 3.461(18) no
I1 . H14 2_647 3.07(3) no
I1 . H19 2_547 3.16(3) no
I1 . H23 2_647 3.291(18) no
I1 . H26 1_545 3.48(2) no
I2 . I3 . 2.920(2) yes
I2 . H3 1_545 3.41(2) no
I2 . H4 1_545 3.361(18) no
I2 . H16 . 3.46(3) no
I2 . H20 2_547 3.27(2) no
I2 . H24 . 3.46(2) no
I2 . H25 . 3.32(2) no
I2 . H36 1_545 3.27(2) no
I3 . I4 . 3.305(2) yes
I3 . H2 2_546 3.23(2) no
I3 . H40 2_646 3.27(2) no
I4 . I5 . 2.7643(17) yes
I4 . H17 . 3.30(2) no
I4 . H21 2_547 3.48(3) no
I4 . H34 2_546 3.50(2) no
I4 . H38 1_445 3.27(2) no
I4 . H42 2_546 3.358(19) no
I5 . H18 . 3.26(4) no
I5 . H21 2_547 3.45(3) no
I5 . H26 1_445 3.34(2) no
I5 . H38 1_445 3.31(2) no
Fe1 . C11 . 3.217(18) yes
Fe1 . C21 . 3.162(17) yes
Fe1 . H1 . 2.68(2) no
Fe1 . H2 . 2.70(2) no
Fe1 . H3 . 2.72(2) no
Fe1 . H4 . 2.761(17) no
Fe1 . H5 . 2.75(2) no
Fe1 . H6 . 2.69(2) no
Fe1 . H7 . 2.70(2) no
Fe1 . H8 . 2.69(2) no
Fe1 . H10 . 3.150(18) no
Fe2 . C1 . 3.138(17) yes
Fe2 . C31 . 3.239(16) yes
Fe2 . H22 . 2.73(2) no
Fe2 . H23 . 2.692(17) no
Fe2 . H24 . 2.676(19) no
Fe2 . H25 . 2.67(2) no
Fe2 . H26 . 2.78(2) no
Fe2 . H27 . 2.727(18) no
Fe2 . H28 . 2.71(2) no
Fe2 . H29 . 2.73(2) no
Fe2 . H31 . 3.222(16) no
C1 . C22 . 2.55(3) yes
C1 . C25 . 2.57(3) yes
C1 . H2 . 3.23(3) no
C1 . H3 . 3.23(3) no
C1 . H10 . 3.32(3) no
C1 . H22 . 2.86(3) no
C1 . H25 . 2.87(3) no
C1 . H31 . 2.87(2) no
C2 . C7 . 3.39(2) yes
C2 . C21 . 2.56(2) yes
C2 . C25 . 3.18(3) yes
C2 . H3 . 3.18(3) no
C2 . H4 . 3.19(3) no
C2 . H25 . 3.05(3) no
C2 . H31 . 3.15(2) no
C2 . H37 2_546 3.30(3) no
C3 . C8 . 3.23(3) yes
C3 . H4 . 3.23(3) no
C3 . H6 . 3.30(3) no
C3 . H35 . 3.15(3) no
C3 . H37 2_546 3.22(3) no
C3 . H39 1_455 3.44(3) no
C4 . C8 . 3.49(3) yes
C4 . C9 . 3.20(3) yes
C4 . H1 . 3.18(3) no
C4 . H7 . 3.29(3) no
C4 . H31 . 3.49(2) no
C4 . H35 . 3.11(3) no
C4 . H39 1_455 3.46(3) no
C5 . C10 . 3.44(3) yes
C5 . C21 . 2.58(3) yes
C5 . C22 . 3.12(3) yes
C5 . H1 . 3.19(3) no
C5 . H2 . 3.23(3) no
C5 . H22 . 2.96(3) no
C5 . H31 . 3.10(2) no
C6 . C12 . 2.54(3) yes
C6 . C15 . 2.95(3) yes
C6 . C16 . 3.30(3) yes
C6 . H6 . 3.18(3) no
C6 . H7 . 3.28(3) no
C6 . H11 . 2.76(3) no
C6 . H17 . 3.12(3) no
C7 . C11 . 2.61(3) yes
C7 . H7 . 3.21(4) no
C7 . H8 . 3.19(3) no
C7 . H9 . 2.66(3) no
C7 . H10 . 3.10(3) no
C7 . H17 . 3.46(3) no
C7 . H28 1_455 3.31(3) no
C7 . H37 2_546 3.38(3) no
C8 . C28 1_455 3.26(2) yes
C8 . C29 1_455 3.35(3) yes
C8 . H2 . 3.34(3) no
C8 . H8 . 3.15(3) no
C8 . H27 1_455 3.27(2) no
C8 . H28 1_455 3.40(3) no
C9 . H3 . 3.29(3) no
C9 . H5 . 3.21(4) no
C9 . H27 1_455 3.21(3) no
C10 . C11 . 2.64(3) yes
C10 . C12 . 3.20(3) yes
C10 . C15 . 3.42(3) yes
C10 . H5 . 3.20(3) no
C10 . H6 . 3.14(3) no
C10 . H9 . 3.35(3) no
C10 . H10 . 2.98(3) no
C10 . H11 . 3.02(3) no
C11 . C13 . 2.54(3) yes
C11 . C14 . 3.00(3) yes
C11 . C15 . 2.51(3) yes
C11 . C16 . 3.06(3) yes
C11 . H5 . 2.93(3) no
C11 . H8 . 2.93(3) no
C11 . H12 . 3.32(3) no
C11 . H13 . 2.79(3) no
C11 . H14 . 3.23(3) no
C11 . H16 . 2.69(3) no
C11 . H17 . 2.81(3) no
C12 . C14 . 2.53(3) yes
C12 . C16 . 2.54(3) yes
C12 . H8 . 3.13(3) no
C12 . H14 . 2.72(3) no
C12 . H15 . 3.33(3) no
C12 . H16 . 2.74(3) no
C12 . H17 . 2.72(3) no
C12 . H21 . 2.59(4) no
C13 . C15 . 2.50(3) yes
C13 . C16 . 3.29(3) yes
C13 . C20 . 3.33(4) yes
C13 . H9 . 2.65(3) no
C13 . H10 . 2.73(3) no
C13 . H17 . 3.35(3) no
C13 . H21 . 3.36(4) no
C13 . H27 2_647 3.36(3) no
C14 . H9 . 3.15(3) no
C14 . H10 . 2.70(3) no
C14 . H11 . 2.73(3) no
C15 . C18 . 2.75(3) yes
C15 . H8 . 3.44(3) no
C15 . H8 2_547 3.48(3) no
C15 . H9 . 2.74(3) no
C15 . H10 . 3.31(3) no
C15 . H12 . 2.66(3) no
C15 . H13 . 2.64(3) no
C15 . H18 . 3.17(3) no
C15 . H20 . 3.31(3) no
C16 . C19 . 2.74(3) yes
C16 . H8 2_547 3.32(3) no
C16 . H9 . 2.91(3) no
C16 . H11 . 3.26(3) no
C16 . H13 . 3.04(3) no
C16 . H19 . 3.24(3) no
C16 . H21 . 3.16(4) no
C17 . C20 . 2.65(4) yes
C17 . H8 2_547 3.18(4) no
C17 . H20 . 3.28(4) no
C17 . H28 1_455 3.46(4) no
C18 . H4 2_547 3.40(3) no
C18 . H8 2_547 3.19(4) no
C18 . H17 . 3.25(4) no
C18 . H21 . 3.09(4) no
C18 . H23 1_455 3.14(3) no
C19 . H8 2_547 3.29(3) no
C19 . H13 2_557 2.89(4) no
C19 . H18 . 3.23(4) no
C20 . H7 2_547 3.45(4) no
C20 . H8 2_547 3.39(3) no
C20 . H11 . 2.53(4) no
C20 . H12 . 3.09(4) no
C20 . H13 2_557 3.08(4) no
C20 . H17 . 3.18(4) no
C20 . H19 . 3.12(4) no
C21 . C26 . 3.48(2) yes
C21 . H1 . 2.84(3) no
C21 . H4 . 2.86(3) no
C21 . H10 . 2.85(2) no
C21 . H23 . 3.20(2) no
C21 . H24 . 3.19(3) no
C21 . H31 . 3.38(2) no
C22 . C27 . 3.36(3) yes
C22 . H4 . 2.94(3) no
C22 . H10 . 3.28(3) no
C22 . H24 . 3.20(3) no
C22 . H25 . 3.21(3) no
C23 . C28 . 3.25(3) yes
C23 . C29 . 3.47(3) yes
C23 . H14 . 3.33(3) no
C23 . H19 1_655 3.50(3) no
C23 . H25 . 3.16(3) no
C23 . H27 . 3.38(3) no
C24 . C29 . 3.25(3) yes
C24 . H10 . 3.49(3) no
C24 . H16 . 3.20(3) no
C24 . H22 . 3.21(3) no
C24 . H28 . 3.38(3) no
C25 . C30 . 3.30(3) yes
C25 . H1 . 3.02(3) no
C25 . H10 . 3.08(3) no
C25 . H22 . 3.21(3) no
C25 . H23 . 3.16(3) no
C25 . H29 . 3.47(3) no
C26 . C32 . 2.57(3) yes
C26 . C35 . 3.04(3) yes
C26 . H27 . 3.21(3) no
C26 . H28 . 3.17(3) no
C26 . H32 . 2.76(3) no
C27 . C31 . 2.62(3) yes
C27 . C32 . 3.26(3) yes
C27 . H28 . 3.21(3) no
C27 . H29 . 3.24(3) no
C27 . H30 . 3.37(3) no
C27 . H31 . 2.83(2) no
C27 . H32 . 3.01(3) no
C28 . H6 1_655 3.25(2) no
C28 . H15 2_657 3.50(4) no
C28 . H23 . 3.36(3) no
C28 . H29 . 3.21(3) no
C29 . H6 1_655 3.19(3) no
C29 . H24 . 3.35(3) no
C29 . H26 . 3.20(4) no
C30 . C31 . 2.62(3) yes
C30 . H25 . 3.44(3) no
C30 . H26 . 3.25(3) no
C30 . H27 . 3.20(3) no
C30 . H30 . 2.70(3) no
C30 . H31 . 3.19(3) no
C30 . H33 2_646 3.40(3) no
C31 . C33 . 2.52(3) yes
C31 . C34 . 3.13(3) yes
C31 . C35 . 2.55(2) yes
C31 . C40 . 3.19(2) yes
C31 . H26 . 2.93(3) no
C31 . H29 . 2.92(3) no
C31 . H33 . 3.32(3) no
C31 . H34 . 2.72(3) no
C31 . H35 . 2.82(3) no
C31 . H36 . 3.42(3) no
C31 . H42 . 3.07(2) no
C32 . C34 . 2.58(3) yes
C32 . C36 . 2.55(3) yes
C32 . C40 . 2.64(2) yes
C32 . H26 . 3.27(3) no
C32 . H35 . 2.76(2) no
C32 . H36 . 2.77(3) no
C32 . H37 . 3.39(3) no
C32 . H38 . 2.68(3) no
C32 . H42 . 2.81(2) no
C33 . C35 . 2.51(3) yes
C33 . C40 . 3.15(3) yes
C33 . H5 2_556 3.30(3) no
C33 . H30 . 2.63(3) no
C33 . H31 . 2.70(3) no
C33 . H41 2_656 3.48(4) no
C33 . H42 . 3.08(3) no
C34 . H2 2_556 3.49(3) no
C34 . H5 2_556 3.49(3) no
C34 . H30 . 3.34(3) no
C34 . H31 . 2.79(3) no
C34 . H32 . 2.73(3) no
C34 . H41 2_656 3.36(3) no
C35 . C38 . 2.72(3) yes
C35 . H29 2_656 3.01(3) no
C35 . H30 . 2.76(2) no
C35 . H31 . 3.34(2) no
C35 . H33 . 2.62(3) no
C35 . H34 . 2.71(3) no
C35 . H39 . 3.23(3) no
C35 . H41 . 3.20(3) no
C36 . C39 . 2.71(3) yes
C36 . H6 1_655 3.34(3) no
C36 . H29 2_656 2.97(3) no
C36 . H32 . 2.56(3) no
C36 . H33 . 3.35(3) no
C36 . H40 . 3.19(3) no
C36 . H42 . 3.28(3) no
C36 . H42 2_656 3.44(3) no
C37 . C40 . 2.75(3) yes
C37 . H2 1_655 3.29(3) no
C37 . H6 1_655 3.15(4) no
C37 . H29 2_656 2.97(3) no
C37 . H41 . 3.22(3) no
C38 . H2 1_655 3.15(3) no
C38 . H6 1_655 3.50(3) no
C38 . H25 2_656 3.25(4) no
C38 . H29 2_656 2.92(3) no
C38 . H36 2_646 3.23(3) no
C38 . H38 . 3.18(3) no
C38 . H42 . 3.21(3) no
C39 . H29 2_656 2.98(4) no
C39 . H33 2_646 3.13(4) no
C39 . H36 2_646 3.09(3) no
C39 . H39 . 3.23(3) no
C40 . H29 2_656 3.03(3) no
C40 . H30 . 2.98(2) no
C40 . H32 . 3.38(2) no
C40 . H33 . 3.31(3) no
C40 . H33 2_646 3.41(3) no
C40 . H34 . 2.90(3) no
C40 . H38 . 3.28(3) no
C40 . H40 . 3.20(3) no
H1 . H2 . 2.50(3) no
H1 . H5 . 3.42(2) no
H1 . H25 . 2.61(3) no
H1 . H37 2_546 2.88(2) no
H2 . H3 . 2.56(3) no
H2 . H6 . 3.14(3) no
H2 . H35 . 3.33(3) no
H2 . H36 2_546 3.44(3) no
H2 . H37 2_546 2.72(3) no
H2 . H39 1_455 2.94(3) no
H2 . H40 1_455 2.72(3) no
H3 . H4 . 2.55(3) no
H3 . H7 . 3.11(3) no
H3 . H35 . 3.26(3) no
H3 . H39 1_455 2.95(3) no
H4 . H8 . 3.44(3) no
H4 . H19 2_557 2.96(3) no
H4 . H20 2_557 3.28(3) no
H4 . H22 . 2.51(3) no
H5 . H9 . 2.66(3) no
H5 . H10 . 3.40(3) no
H5 . H17 . 3.44(3) no
H5 . H28 1_455 3.22(3) no
H5 . H33 2_546 3.21(3) no
H5 . H34 2_546 2.80(3) no
H5 . H37 2_546 2.87(3) no
H6 . H7 . 2.54(4) no
H6 . H28 1_455 3.40(3) no
H6 . H33 2_546 2.96(4) no
H6 . H37 2_546 3.19(3) no
H6 . H39 1_455 3.29(4) no
H7 . H8 . 2.52(3) no
H7 . H12 2_557 3.23(3) no
H7 . H21 2_557 3.32(4) no
H7 . H27 1_455 3.39(3) no
H8 . H10 . 3.16(3) no
H8 . H11 . 2.68(3) no
H9 . H11 . 2.76(3) no
H9 . H13 . 2.57(3) no
H9 . H16 . 2.70(3) no
H10 . H13 . 3.12(3) no
H10 . H14 . 2.79(3) no
H10 . H25 . 3.40(3) no
H11 . H13 . 2.79(3) no
H11 . H14 . 2.58(3) no
H11 . H16 . 3.06(3) no
H12 . H16 . 2.72(3) no
H12 . H21 . 2.98(4) no
H12 . H26 2_647 3.50(3) no
H12 . H27 2_647 2.78(3) no
H13 . H14 . 2.76(3) no
H13 . H17 . 2.93(3) no
H13 . H20 2_547 2.79(4) no
H13 . H21 2_547 3.09(4) no
H13 . H27 2_647 3.34(3) no
H14 . H23 . 3.31(4) no
H15 . H19 2_547 3.47(5) no
H15 . H22 2_647 3.23(3) no
H15 . H23 2_647 2.96(4) no
H15 . H27 2_647 2.89(4) no
H16 . H20 2_547 3.43(4) no
H16 . H24 . 3.28(3) no
H17 . H21 2_547 3.21(4) no
H17 . H28 1_455 3.32(3) no
H18 . H23 1_455 3.28(4) no
H18 . H24 1_455 3.07(3) no
H18 . H28 1_455 3.19(4) no
H19 . H22 2_547 3.47(4) no
H19 . H23 1_455 2.59(3) no
H22 . H23 . 2.52(3) no
H22 . H26 . 3.42(3) no
H23 . H24 . 2.50(3) no
H23 . H27 . 3.21(3) no
H24 . H28 . 3.22(3) no
H25 . H29 . 3.34(3) no
H25 . H40 2_646 2.71(4) no
H26 . H27 . 2.57(3) no
H26 . H31 . 2.96(3) no
H26 . H32 . 2.76(3) no
H29 . H30 . 2.66(3) no
H29 . H33 2_646 3.07(3) no
H29 . H38 2_646 3.48(3) no
H29 . H40 2_646 3.39(3) no
H30 . H32 . 2.76(3) no
H30 . H33 . 3.49(3) no
H30 . H35 . 2.94(3) no
H30 . H42 . 2.59(2) no
H31 . H34 . 3.00(3) no
H31 . H36 . 2.98(3) no
H32 . H34 . 2.80(3) no
H32 . H35 . 3.00(3) no
H32 . H36 . 2.58(3) no
H32 . H41 2_656 2.89(3) no
H33 . H35 . 2.77(3) no
H33 . H38 . 3.47(3) no
H33 . H41 2_656 3.05(4) no
H33 . H42 . 3.42(3) no
H34 . H36 . 2.85(3) no
H34 . H42 . 2.58(3) no
H36 . H40 2_656 2.97(4) no
H36 . H41 2_656 2.63(3) no
H37 . H40 2_656 3.49(3) no
H38 . H42 2_656 2.85(3) no

loop_
_geom_torsion_atom_site_label_1
_geom_torsion_site_symmetry_1
_geom_torsion_atom_site_label_2
_geom_torsion_site_symmetry_2
_geom_torsion_atom_site_label_3
_geom_torsion_site_symmetry_3
_geom_torsion_atom_site_label_4
_geom_torsion_site_symmetry_4
_geom_torsion
_geom_torsion_publ_flag
C2 . Fe1 . C1 . C2 . 0.0(17) yes
C2 . Fe1 . C1 . C5 . 117.9(28) yes
C2 . Fe1 . C1 . C21 . -121.4(39) yes
C3 . Fe1 . C1 . C2 . -36.7(21) yes
C3 . Fe1 . C1 . C5 . 81.2(23) yes
C3 . Fe1 . C1 . C21 . -158.1(35) yes
C4 . Fe1 . C1 . C2 . -80.8(24) yes
C4 . Fe1 . C1 . C5 . 37.1(20) yes
C4 . Fe1 . C1 . C21 . 157.8(35) yes
C5 . Fe1 . C1 . C2 . -117.9(28) yes
C5 . Fe1 . C1 . C5 . 0.0(16) yes
C5 . Fe1 . C1 . C21 . 120.7(39) yes
C6 . Fe1 . C1 . C2 . 115.1(30) yes
C6 . Fe1 . C1 . C5 . -127.0(30) yes
C6 . Fe1 . C1 . C21 . -6.3(45) yes
C7 . Fe1 . C1 . C2 . 71.8(39) yes
C7 . Fe1 . C1 . C5 . -170.3(39) yes
C7 . Fe1 . C1 . C21 . -49.6(53) yes
C8 . Fe1 . C1 . C2 . 29.0(12) yes
C8 . Fe1 . C1 . C5 . 146.9(12) yes
C8 . Fe1 . C1 . C21 . -92.4(12) yes
C9 . Fe1 . C1 . C2 . -153.3(70) yes
C9 . Fe1 . C1 . C5 . -35.4(69) yes
C9 . Fe1 . C1 . C21 . 85.3(75) yes
C10 . Fe1 . C1 . C2 . 160.8(35) yes
C10 . Fe1 . C1 . C5 . -81.3(34) yes
C10 . Fe1 . C1 . C21 . 39.4(49) yes
C1 . Fe1 . C2 . C1 . 0.0(15) yes
C1 . Fe1 . C2 . C3 . -120.9(30) yes
C3 . Fe1 . C2 . C1 . 120.9(31) yes
C3 . Fe1 . C2 . C3 . 0.0(19) yes
C4 . Fe1 . C2 . C1 . 81.9(24) yes
C4 . Fe1 . C2 . C3 . -39.0(22) yes
C5 . Fe1 . C2 . C1 . 38.4(19) yes
C5 . Fe1 . C2 . C3 . -82.5(23) yes
C6 . Fe1 . C2 . C1 . -87.4(33) yes
C6 . Fe1 . C2 . C3 . 151.8(33) yes
C7 . Fe1 . C2 . C1 . -130.2(30) yes
C7 . Fe1 . C2 . C3 . 108.9(31) yes
C8 . Fe1 . C2 . C1 . -170.4(41) yes
C8 . Fe1 . C2 . C3 . 68.7(40) yes
C9 . Fe1 . C2 . C1 . 146.6(83) yes
C9 . Fe1 . C2 . C3 . 25.7(86) yes
C10 . Fe1 . C2 . C1 . -51.2(82) yes
C10 . Fe1 . C2 . C3 . -172.1(80) yes
C1 . Fe1 . C3 . C2 . 36.4(20) yes
C1 . Fe1 . C3 . C4 . -80.8(24) yes
C2 . Fe1 . C3 . C2 . 0.0(17) yes
C2 . Fe1 . C3 . C4 . -117.2(32) yes
C4 . Fe1 . C3 . C2 . 117.2(32) yes
C4 . Fe1 . C3 . C4 . 0.0(18) yes
C5 . Fe1 . C3 . C2 . 79.9(24) yes
C5 . Fe1 . C3 . C4 . -37.2(21) yes
C6 . Fe1 . C3 . C2 . -63.4(65) yes
C6 . Fe1 . C3 . C4 . 179.4(61) yes
C7 . Fe1 . C3 . C2 . -90.0(34) yes
C7 . Fe1 . C3 . C4 . 152.8(34) yes
C8 . Fe1 . C3 . C2 . -128.4(34) yes
C8 . Fe1 . C3 . C4 . 114.4(34) yes
C9 . Fe1 . C3 . C2 . -169.9(35) yes
C9 . Fe1 . C3 . C4 . 73.0(35) yes
C10 . Fe1 . C3 . C2 . 172.3(78) yes
C10 . Fe1 . C3 . C4 . 55.2(82) yes
C1 . Fe1 . C4 . C3 . 81.8(24) yes
C1 . Fe1 . C4 . C5 . -37.4(20) yes
C2 . Fe1 . C4 . C3 . 38.5(21) yes
C2 . Fe1 . C4 . C5 . -80.6(24) yes
C3 . Fe1 . C4 . C3 . 0.0(19) yes
C3 . Fe1 . C4 . C5 . -119.2(32) yes
C5 . Fe1 . C4 . C3 . 119.2(32) yes
C5 . Fe1 . C4 . C5 . 0.0(16) yes
C6 . Fe1 . C4 . C3 . -179.0(11) yes
C6 . Fe1 . C4 . C5 . 61.9(11) yes
C7 . Fe1 . C4 . C3 . -54.3(61) yes
C7 . Fe1 . C4 . C5 . -173.5(58) yes
C8 . Fe1 . C4 . C3 . -81.1(37) yes
C8 . Fe1 . C4 . C5 . 159.8(38) yes
C9 . Fe1 . C4 . C3 . -122.7(31) yes
C9 . Fe1 . C4 . C5 . 118.1(30) yes
C10 . Fe1 . C4 . C3 . -159.3(35) yes
C10 . Fe1 . C4 . C5 . 81.5(35) yes
C1 . Fe1 . C5 . C1 . 0.0(15) yes
C1 . Fe1 . C5 . C4 . 119.7(29) yes
C2 . Fe1 . C5 . C1 . -38.0(20) yes
C2 . Fe1 . C5 . C4 . 81.7(24) yes
C3 . Fe1 . C5 . C1 . -81.7(24) yes
C3 . Fe1 . C5 . C4 . 37.9(22) yes
C4 . Fe1 . C5 . C1 . -119.7(29) yes
C4 . Fe1 . C5 . C4 . 0.0(18) yes
C6 . Fe1 . C5 . C1 . 77.8(36) yes
C6 . Fe1 . C5 . C4 . -162.6(37) yes
C7 . Fe1 . C5 . C1 . 42.8(16) yes
C7 . Fe1 . C5 . C4 . 162.5(16) yes
C8 . Fe1 . C5 . C1 . -161.0(74) yes
C8 . Fe1 . C5 . C4 . -41.3(71) yes
C9 . Fe1 . C5 . C1 . 163.9(33) yes
C9 . Fe1 . C5 . C4 . -76.4(33) yes
C10 . Fe1 . C5 . C1 . 120.5(29) yes
C10 . Fe1 . C5 . C4 . -119.9(30) yes
C1 . Fe1 . C6 . C7 . -126.7(29) yes
C1 . Fe1 . C6 . C10 . 117.7(28) yes
C1 . Fe1 . C6 . C11 . -3.9(47) yes
C2 . Fe1 . C6 . C7 . -82.3(34) yes
C2 . Fe1 . C6 . C10 . 162.1(33) yes
C2 . Fe1 . C6 . C11 . 40.5(51) yes
C3 . Fe1 . C6 . C7 . -38.1(69) yes
C3 . Fe1 . C6 . C10 . -153.7(67) yes
C3 . Fe1 . C6 . C11 . 84.7(75) yes
C4 . Fe1 . C6 . C7 . 140.4(11) yes
C4 . Fe1 . C6 . C10 . 24.8(11) yes
C4 . Fe1 . C6 . C11 . -96.8(11) yes
C5 . Fe1 . C6 . C7 . -170.4(34) yes
C5 . Fe1 . C6 . C10 . 74.0(36) yes
C5 . Fe1 . C6 . C11 . -47.6(53) yes
C7 . Fe1 . C6 . C7 . 0.0(19) yes
C7 . Fe1 . C6 . C10 . -115.6(32) yes
C7 . Fe1 . C6 . C11 . 122.8(46) yes
C8 . Fe1 . C6 . C7 . 35.6(25) yes
C8 . Fe1 . C6 . C10 . -80.0(28) yes
C8 . Fe1 . C6 . C11 . 158.4(42) yes
C9 . Fe1 . C6 . C7 . 80.2(26) yes
C9 . Fe1 . C6 . C10 . -35.4(22) yes
C9 . Fe1 . C6 . C11 . -156.9(40) yes
C10 . Fe1 . C6 . C7 . 115.6(32) yes
C10 . Fe1 . C6 . C10 . 0.0(18) yes
C10 . Fe1 . C6 . C11 . -121.6(45) yes
C1 . Fe1 . C7 . C6 . 77.7(36) yes
C1 . Fe1 . C7 . C8 . -162.1(34) yes
C2 . Fe1 . C7 . C6 . 118.4(30) yes
C2 . Fe1 . C7 . C8 . -121.4(32) yes
C3 . Fe1 . C7 . C6 . 162.2(33) yes
C3 . Fe1 . C7 . C8 . -77.6(36) yes
C4 . Fe1 . C7 . C6 . -161.0(56) yes
C4 . Fe1 . C7 . C8 . -40.7(62) yes
C5 . Fe1 . C7 . C6 . 41.9(14) yes
C5 . Fe1 . C7 . C8 . 162.1(13) yes
C6 . Fe1 . C7 . C6 . 0.0(18) yes
C6 . Fe1 . C7 . C8 . 120.2(36) yes
C8 . Fe1 . C7 . C6 . -120.2(37) yes
C8 . Fe1 . C7 . C8 . 0.0(22) yes
C9 . Fe1 . C7 . C6 . -83.4(27) yes
C9 . Fe1 . C7 . C8 . 36.8(25) yes
C10 . Fe1 . C7 . C6 . -40.2(22) yes
C10 . Fe1 . C7 . C8 . 80.1(28) yes
C1 . Fe1 . C8 . C7 . 56.0(10) yes
C1 . Fe1 . C8 . C9 . 178.5(88) yes
C2 . Fe1 . C8 . C7 . 78.4(38) yes
C2 . Fe1 . C8 . C9 . -159.0(34) yes
C3 . Fe1 . C8 . C7 . 116.9(33) yes
C3 . Fe1 . C8 . C9 . -120.6(32) yes
C4 . Fe1 . C8 . C7 . 158.7(33) yes
C4 . Fe1 . C8 . C9 . -78.8(35) yes
C5 . Fe1 . C8 . C7 . -173.0(51) yes
C5 . Fe1 . C8 . C9 . -50.4(62) yes
C6 . Fe1 . C8 . C7 . -37.3(24) yes
C6 . Fe1 . C8 . C9 . 85.2(28) yes
C7 . Fe1 . C8 . C7 . 0.0(19) yes
C7 . Fe1 . C8 . C9 . 122.5(40) yes
C9 . Fe1 . C8 . C7 . -122.5(40) yes
C9 . Fe1 . C8 . C9 . 0.0(19) yes
C10 . Fe1 . C8 . C7 . -82.5(29) yes
C10 . Fe1 . C8 . C9 . 40.1(23) yes
C1 . Fe1 . C9 . C8 . -179.0(56) yes
C1 . Fe1 . C9 . C10 . -65.7(62) yes
C2 . Fe1 . C9 . C8 . 57.2(81) yes
C2 . Fe1 . C9 . C10 . 170.6(75) yes
C3 . Fe1 . C9 . C8 . 76.3(36) yes
C3 . Fe1 . C9 . C10 . -170.3(34) yes
C4 . Fe1 . C9 . C8 . 116.1(31) yes
C4 . Fe1 . C9 . C10 . -130.5(30) yes
C5 . Fe1 . C9 . C8 . 155.9(30) yes
C5 . Fe1 . C9 . C10 . -90.7(30) yes
C6 . Fe1 . C9 . C8 . -77.0(26) yes
C6 . Fe1 . C9 . C10 . 36.4(22) yes
C7 . Fe1 . C9 . C8 . -34.0(24) yes
C7 . Fe1 . C9 . C10 . 79.4(26) yes
C8 . Fe1 . C9 . C8 . 0.0(22) yes
C8 . Fe1 . C9 . C10 . 113.4(34) yes
C10 . Fe1 . C9 . C8 . -113.4(34) yes
C10 . Fe1 . C9 . C10 . 0.0(18) yes
C1 . Fe1 . C10 . C6 . -86.1(32) yes
C1 . Fe1 . C10 . C9 . 151.6(31) yes
C2 . Fe1 . C10 . C6 . -48.2(81) yes
C2 . Fe1 . C10 . C9 . -170.4(77) yes
C3 . Fe1 . C10 . C6 . 146.5(81) yes
C3 . Fe1 . C10 . C9 . 24.2(85) yes
C4 . Fe1 . C10 . C6 . -172.5(34) yes
C4 . Fe1 . C10 . C9 . 65.2(36) yes
C5 . Fe1 . C10 . C6 . -129.5(27) yes
C5 . Fe1 . C10 . C9 . 108.3(29) yes
C6 . Fe1 . C10 . C6 . 0.0(18) yes
C6 . Fe1 . C10 . C9 . -122.3(33) yes
C7 . Fe1 . C10 . C6 . 39.0(22) yes
C7 . Fe1 . C10 . C9 . -83.2(26) yes
C8 . Fe1 . C10 . C6 . 80.7(27) yes
C8 . Fe1 . C10 . C9 . -41.6(25) yes
C9 . Fe1 . C10 . C6 . 122.3(33) yes
C9 . Fe1 . C10 . C9 . 0.0(19) yes
Fe1 . C1 . C2 . Fe1 . 0.0(2) yes
Fe1 . C1 . C2 . C3 . 60.4(20) yes
C5 . C1 . C2 . Fe1 . -59.5(18) yes
C5 . C1 . C2 . C3 . 1.0(33) yes
C21 . C1 . C2 . Fe1 . 117.6(28) yes
C21 . C1 . C2 . C3 . 178.1(26) yes
Fe1 . C1 . C5 . Fe1 . 0.0(2) yes
Fe1 . C1 . C5 . C4 . -57.9(19) yes
C2 . C1 . C5 . Fe1 . 57.7(19) yes
C2 . C1 . C5 . C4 . -0.2(32) yes
C21 . C1 . C5 . Fe1 . -119.5(27) yes
C21 . C1 . C5 . C4 . -177.4(26) yes
Fe1 . C1 . C21 . Fe2 . -179.3(10) yes
Fe1 . C1 . C21 . C22 . -92.7(26) yes
Fe1 . C1 . C21 . C25 . 94.7(27) yes
C2 . C1 . C21 . Fe2 . 93.8(34) yes
C2 . C1 . C21 . C22 . -179.6(27) yes
C2 . C1 . C21 . C25 . 7.7(49) yes
C5 . C1 . C21 . Fe2 . -89.7(32) yes
C5 . C1 . C21 . C22 . -3.1(45) yes
C5 . C1 . C21 . C25 . -175.8(26) yes
Fe1 . C2 . C3 . Fe1 . 0.0(2) yes
Fe1 . C2 . C3 . C4 . 60.6(20) yes
C1 . C2 . C3 . Fe1 . -62.0(20) yes
C1 . C2 . C3 . C4 . -1.3(34) yes
Fe1 . C3 . C4 . Fe1 . 0.0(2) yes
Fe1 . C3 . C4 . C5 . 61.2(20) yes
C2 . C3 . C4 . Fe1 . -60.1(20) yes
C2 . C3 . C4 . C5 . 1.1(33) yes
Fe1 . C4 . C5 . Fe1 . 0.0(2) yes
Fe1 . C4 . C5 . C1 . 59.0(17) yes
C3 . C4 . C5 . Fe1 . -59.6(22) yes
C3 . C4 . C5 . C1 . -0.6(34) yes
Fe1 . C6 . C7 . Fe1 . 0.0(2) yes
Fe1 . C6 . C7 . C8 . -59.0(24) yes
C10 . C6 . C7 . Fe1 . 58.4(20) yes
C10 . C6 . C7 . C8 . -0.6(37) yes
C11 . C6 . C7 . Fe1 . -119.8(30) yes
C11 . C6 . C7 . C8 . -178.8(29) yes
Fe1 . C6 . C10 . Fe1 . 0.0(2) yes
Fe1 . C6 . C10 . C9 . 58.0(22) yes
C7 . C6 . C10 . Fe1 . -59.5(22) yes
C7 . C6 . C10 . C9 . -1.4(37) yes
C11 . C6 . C10 . Fe1 . 118.7(30) yes
C11 . C6 . C10 . C9 . 176.8(28) yes
Fe1 . C6 . C11 . C12 . 133.2(18) yes
C7 . C6 . C11 . C12 . -136.7(33) yes
C10 . C6 . C11 . C12 . 45.6(43) yes
Fe1 . C7 . C8 . Fe1 . 0.0(2) yes
Fe1 . C7 . C8 . C9 . -58.0(24) yes
C6 . C7 . C8 . Fe1 . 60.5(22) yes
C6 . C7 . C8 . C9 . 2.5(40) yes
Fe1 . C8 . C9 . Fe1 . 0.0(2) yes
Fe1 . C8 . C9 . C10 . -63.5(20) yes
C7 . C8 . C9 . Fe1 . 60.3(25) yes
C7 . C8 . C9 . C10 . -3.3(38) yes
Fe1 . C9 . C10 . Fe1 . 0.0(2) yes
Fe1 . C9 . C10 . C6 . -59.8(20) yes
C8 . C9 . C10 . Fe1 . 62.6(25) yes
C8 . C9 . C10 . C6 . 2.8(39) yes
C6 . C11 . C12 . C13 . 173.5(27) yes
C6 . C11 . C12 . C15 . 49.0(37) yes
C11 . C12 . C13 . C14 . 53.2(39) yes
C15 . C12 . C13 . C14 . 177.9(29) yes
C11 . C12 . C15 . C16 . 45.5(42) yes
C11 . C12 . C15 . C20 . -142.1(30) yes
C13 . C12 . C15 . C16 . -79.3(42) yes
C13 . C12 . C15 . C20 . 93.2(37) yes
C12 . C15 . C16 . C17 . 175.3(30) yes
C20 . C15 . C16 . C17 . 2.8(56) yes
C12 . C15 . C20 . C19 . -175.7(34) yes
C16 . C15 . C20 . C19 . -2.2(57) yes
C15 . C16 . C17 . C18 . -0.3(55) yes
C16 . C17 . C18 . C19 . -3.3(63) yes
C17 . C18 . C19 . C20 . 3.7(56) yes
C18 . C19 . C20 . C15 . -1.1(69) yes
Fe2 . C21 . C22 . Fe2 . 0.0(2) yes
Fe2 . C21 . C22 . C23 . -59.9(21) yes
C1 . C21 . C22 . Fe2 . -118.1(26) yes
C1 . C21 . C22 . C23 . -178.1(26) yes
C25 . C21 . C22 . Fe2 . 55.8(22) yes
C25 . C21 . C22 . C23 . -4.1(36) yes
Fe2 . C21 . C25 . Fe2 . 0.0(2) yes
Fe2 . C21 . C25 . C24 . 61.6(21) yes
C1 . C21 . C25 . Fe2 . 116.8(27) yes
C1 . C21 . C25 . C24 . 178.4(26) yes
C22 . C21 . C25 . Fe2 . -56.9(21) yes
C22 . C21 . C25 . C24 . 4.7(36) yes
Fe2 . C22 . C23 . Fe2 . 0.0(2) yes
Fe2 . C22 . C23 . C24 . -59.1(22) yes
C21 . C22 . C23 . Fe2 . 61.2(19) yes
C21 . C22 . C23 . C24 . 2.1(34) yes
Fe2 . C23 . C24 . Fe2 . 0.0(2) yes
Fe2 . C23 . C24 . C25 . -59.3(21) yes
C22 . C23 . C24 . Fe2 . 60.0(22) yes
C22 . C23 . C24 . C25 . 0.8(36) yes
Fe2 . C24 . C25 . Fe2 . 0.0(2) yes
Fe2 . C24 . C25 . C21 . -62.9(20) yes
C23 . C24 . C25 . Fe2 . 59.5(23) yes
C23 . C24 . C25 . C21 . -3.4(37) yes
Fe2 . C26 . C27 . Fe2 . 0.0(2) yes
Fe2 . C26 . C27 . C28 . 59.0(19) yes
C30 . C26 . C27 . Fe2 . -57.1(22) yes
C30 . C26 . C27 . C28 . 1.9(35) yes
C31 . C26 . C27 . Fe2 . 121.5(25) yes
C31 . C26 . C27 . C28 . -179.6(25) yes
Fe2 . C26 . C30 . Fe2 . 0.0(2) yes
Fe2 . C26 . C30 . C29 . -60.9(22) yes
C27 . C26 . C30 . Fe2 . 58.3(20) yes
C27 . C26 . C30 . C29 . -2.6(35) yes
C31 . C26 . C30 . Fe2 . -120.2(25) yes
C31 . C26 . C30 . C29 . 178.9(26) yes
Fe2 . C26 . C31 . C32 . 149.2(15) yes
C27 . C26 . C31 . C32 . 58.9(37) yes
C30 . C26 . C31 . C32 . -122.8(32) yes
Fe2 . C27 . C28 . Fe2 . 0.0(2) yes
Fe2 . C27 . C28 . C29 . 59.5(23) yes
C26 . C27 . C28 . Fe2 . -60.0(19) yes
C26 . C27 . C28 . C29 . -0.5(35) yes
Fe2 . C28 . C29 . Fe2 . 0.0(2) yes
Fe2 . C28 . C29 . C30 . 59.8(24) yes
C27 . C28 . C29 . Fe2 . -61.0(20) yes
C27 . C28 . C29 . C30 . -1.1(37) yes
Fe2 . C29 . C30 . Fe2 . 0.0(2) yes
Fe2 . C29 . C30 . C26 . 62.5(19) yes
C28 . C29 . C30 . Fe2 . -60.2(24) yes
C28 . C29 . C30 . C26 . 2.3(37) yes
C26 . C31 . C32 . C33 . 176.3(24) yes
C26 . C31 . C32 . C35 . 54.8(31) yes
C31 . C32 . C33 . C34 . 65.0(33) yes
C35 . C32 . C33 . C34 . -172.3(26) yes
C31 . C32 . C35 . C36 . -120.9(29) yes
C31 . C32 . C35 . C40 . 61.9(37) yes
C33 . C32 . C35 . C36 . 114.9(32) yes
C33 . C32 . C35 . C40 . -62.3(40) yes
C32 . C35 . C36 . C37 . -178.3(25) yes
C40 . C35 . C36 . C37 . -1.0(43) yes
C32 . C35 . C40 . C39 . 176.8(25) yes
C36 . C35 . C40 . C39 . -0.3(43) yes
C35 . C36 . C37 . C38 . 4.0(46) yes
C36 . C37 . C38 . C39 . -5.6(47) yes
C37 . C38 . C39 . C40 . 4.4(50) yes
C38 . C39 . C40 . C35 . -1.4(46) yes
